data_1548339
loop_
_publ_author_name
'Jiancong Liu'
'Ning Wang'
'Yue Yu'
'Yan Yan'
'Hongyue Zhang'
'Jiyang Li'
'Jihong Yu'

_publ_section_title
;
 Carbon dots in zeolites: A new class of thermally activated delayed
 fluorescence materials with ultralong lifetimes
;
_journal_name_full 'Science Advances'
_journal_page_first 1603171
_journal_paper_doi 10.1126/sciadv.1603171
_journal_volume 3
_journal_year 2017
_chemical_formula_sum 'C10 H27 Al2 N2 O15 P3'
_chemical_formula_weight 562.21
_space_group_IT_number 14
_symmetry_cell_setting monoclinic
_symmetry_space_group_name_Hall '-P 2ybc'
_symmetry_space_group_name_H-M 'P 1 21/c 1'
_atom_sites_solution_hydrogens geom
_atom_sites_solution_primary direct
_atom_sites_solution_secondary difmap
_cell_angle_alpha 90.00
_cell_angle_beta 112.73
_cell_angle_gamma 90.00
_cell_formula_units_Z 4
_cell_length_a 9.2188(9)
_cell_length_b 28.760(3)
_cell_length_c 9.2188(9)
_cell_measurement_reflns_used 3653
_cell_measurement_temperature 293(2)
_cell_measurement_theta_max 28.24
_cell_measurement_theta_min 2.40
_cell_volume 2254.4(4)
_computing_cell_refinement 'Bruker SMART'
_computing_data_collection 'Bruker SMART'
_computing_data_reduction 'Bruker SAINT'
_computing_molecular_graphics 'Bruker SHELXTL'
_computing_publication_material 'Bruker SHELXTL'
_computing_structure_refinement 'Bruker SHELXTL'
_computing_structure_solution 'Bruker SHELXTL'
_diffrn_ambient_temperature 293(2)
_diffrn_measured_fraction_theta_full 0.992
_diffrn_measured_fraction_theta_max 0.992
_diffrn_measurement_device_type 'CCD area detector'
_diffrn_measurement_method 'phi and omega scans'
_diffrn_radiation_monochromator graphite
_diffrn_radiation_source 'fine-focus sealed tube'
_diffrn_radiation_type MoK\a
_diffrn_radiation_wavelength 0.71073
_diffrn_reflns_av_R_equivalents 0.1548
_diffrn_reflns_av_sigmaI/netI 0.1170
_diffrn_reflns_limit_h_max 12
_diffrn_reflns_limit_h_min -12
_diffrn_reflns_limit_k_max 36
_diffrn_reflns_limit_k_min -38
_diffrn_reflns_limit_l_max 12
_diffrn_reflns_limit_l_min -7
_diffrn_reflns_number 16458
_diffrn_reflns_theta_full 28.26
_diffrn_reflns_theta_max 28.26
_diffrn_reflns_theta_min 1.42
_exptl_absorpt_coefficient_mu 0.416
_exptl_absorpt_correction_T_max 0.9214
_exptl_absorpt_correction_T_min 0.9103
_exptl_absorpt_correction_type multi-scan
_exptl_absorpt_process_details sadabs
_exptl_crystal_density_diffrn 1.656
_exptl_crystal_density_method 'not measured'
_exptl_crystal_description block
_exptl_crystal_F_000 1168
_exptl_crystal_size_max 0.23
_exptl_crystal_size_mid 0.21
_exptl_crystal_size_min 0.20
_refine_diff_density_max 1.254
_refine_diff_density_min -1.246
_refine_diff_density_rms 0.136
_refine_ls_extinction_method none
_refine_ls_goodness_of_fit_ref 0.956
_refine_ls_hydrogen_treatment mixed
_refine_ls_matrix_type full
_refine_ls_number_parameters 292
_refine_ls_number_reflns 5561
_refine_ls_number_restraints 36
_refine_ls_restrained_S_all 0.953
_refine_ls_R_factor_all 0.1012
_refine_ls_R_factor_gt 0.0784
_refine_ls_shift/su_max 0.095
_refine_ls_shift/su_mean 0.004
_refine_ls_structure_factor_coef Fsqd
_refine_ls_weighting_details 'calc w=1/[\s^2^(Fo^2^)+(0.1411P)^2^+0.0000P] where P=(Fo^2^+2Fc^2^)/3'
_refine_ls_weighting_scheme calc
_refine_ls_wR_factor_gt 0.2103
_refine_ls_wR_factor_ref 0.2295
_reflns_number_gt 3771
_reflns_number_total 5561
_reflns_threshold_expression >2sigma(I)
_cod_data_source_file 1603171_DatafileS1.CIF
_cod_data_source_block y
_cod_depositor_comments
;
The following automatic conversions were performed:

'_symmetry_cell_setting' value 'Monoclinic' changed to 'monoclinic'
according to the built-in table from CIF Core dictionary named
'cif_core.dic' version 2.4.1 from 2010-06-29.

Automatic conversion script
Id: cif_fix_values 5376 2017-05-30 11:51:03Z andrius 
;
_cod_original_sg_symbol_H-M P2(1)/c
_cod_database_code 1548339

loop_
_symmetry_equiv_pos_as_xyz
'x, y, z'
'-x, y+1/2, -z+1/2'
'-x, -y, -z'
'x, -y-1/2, z-1/2'

loop_
_atom_site_label
_atom_site_type_symbol
_atom_site_fract_x
_atom_site_fract_y
_atom_site_fract_z
_atom_site_U_iso_or_equiv
_atom_site_adp_type
_atom_site_occupancy
_atom_site_symmetry_multiplicity
_atom_site_calc_flag
_atom_site_refinement_flags
_atom_site_disorder_assembly
_atom_site_disorder_group
Al1 Al 0.63870(5) 0.273220(19) 0.46331(6) 0.02061(13) Uani 1 1 d . . .
Al2 Al 0.18862(5) 0.270860(19) 0.49106(6) 0.02170(13) Uani 1 1 d . . .
P1 P 0.98977(5) 0.287642(17) 0.69684(5) 0.02368(12) Uani 1 1 d . . .
P3 P 0.41301(5) 0.351049(17) 0.48037(5) 0.02513(12) Uani 1 1 d . . .
P2 P 0.48476(5) 0.206010(16) 0.60852(5) 0.02033(11) Uani 1 1 d . . .
O1 O 1.11061(15) 0.29054(6) 0.62244(16) 0.0381(4) Uani 1 1 d . . .
O2 O 1.04310(17) 0.25122(6) 0.82589(17) 0.0479(5) Uani 1 1 d . . .
O3 O 0.83615(14) 0.26949(6) 0.57324(16) 0.0361(4) Uani 1 1 d . . .
O4 O 0.54238(15) 0.22279(4) 0.48161(14) 0.0283(3) Uani 1 1 d . . .
O5 O 0.33113(15) 0.23026(5) 0.58531(18) 0.0401(4) Uani 1 1 d . . .
O6 O 0.60737(14) 0.27808(5) 0.26698(14) 0.0317(4) Uani 1 1 d . . .
O7 O 0.56317(14) 0.32213(5) 0.52122(15) 0.0302(4) Uani 1 1 d . . .
O8 O 0.27355(15) 0.31826(5) 0.43827(17) 0.0374(4) Uani 1 1 d . . .
O9 O 0.97522(16) 0.33454(5) 0.75804(17) 0.0437(4) Uani 1 1 d . . .
O10 O 0.46195(16) 0.15417(5) 0.60178(14) 0.0311(4) Uani 1 1 d . . .
O11 O 0.42786(16) 0.38324(5) 0.61101(16) 0.0381(4) Uani 1 1 d . . .
O12 O 0.38888(17) 0.37981(5) 0.32941(16) 0.0377(4) Uani 1 1 d . . .
H12O H 0.3967 0.3687 0.2404 0.045 Uiso 1 1 d R . .
O13 O 0.7849(3) 0.00713(7) 0.3777(3) 0.0965(10) Uani 1 1 d . . .
O14 O 0.8026(4) 0.03538(9) 0.0899(3) 0.1338(15) Uani 1 1 d . . .
O15 O 0.8570(2) 0.08700(7) -0.21342(19) 0.0603(6) Uani 1 1 d . . .
N1 N 0.7362(2) -0.11852(6) 0.6876(2) 0.0360(5) Uani 1 1 d . . .
H1A H 0.6669 -0.1305 0.5990 0.054 Uiso 1 1 calc R . .
H1B H 0.7006 -0.1218 0.7641 0.054 Uiso 1 1 calc R . .
H1C H 0.8276 -0.1333 0.7140 0.054 Uiso 1 1 calc R . .
N2 N 0.7562(2) 0.11278(7) -0.6899(2) 0.0475(6) Uani 1 1 d . . .
H2A H 0.8232 0.1305 -0.7133 0.071 Uiso 1 1 calc R . .
H2B H 0.6593 0.1171 -0.7614 0.071 Uiso 1 1 calc R . .
H2C H 0.7831 0.0831 -0.6897 0.071 Uiso 1 1 calc R . .
C1 C 0.7582(5) -0.06885(11) 0.6642(4) 0.0945(14) Uani 1 1 d U . .
H1D H 0.6767 -0.0524 0.6855 0.113 Uiso 1 1 calc R . .
H1E H 0.8574 -0.0600 0.7465 0.113 Uiso 1 1 calc R . .
C2 C 0.7589(9) -0.05240(14) 0.5388(5) 0.223(3) Uani 1 1 d U . .
H2D H 0.6702 -0.0663 0.4544 0.268 Uiso 1 1 calc R . .
H2E H 0.8528 -0.0643 0.5283 0.268 Uiso 1 1 calc R . .
C3 C 0.7533(6) -0.00211(12) 0.5045(4) 0.153(2) Uani 1 1 d U . .
H3A H 0.6496 0.0097 0.4880 0.183 Uiso 1 1 calc R . .
H3B H 0.8289 0.0139 0.5946 0.183 Uiso 1 1 calc R . .
C4 C 0.6899(6) -0.00876(13) 0.2319(5) 0.140(3) Uani 1 1 d U . .
H4A H 0.5972 0.0109 0.1916 0.168 Uiso 1 1 calc R . .
H4B H 0.6553 -0.0399 0.2430 0.168 Uiso 1 1 calc R . .
C5 C 0.7612(6) -0.00992(13) 0.1180(5) 0.116(2) Uani 1 1 d U . .
H5A H 0.8544 -0.0294 0.1565 0.139 Uiso 1 1 calc R . .
H5B H 0.6881 -0.0233 0.0205 0.139 Uiso 1 1 calc R . .
C6 C 0.7764(6) 0.04637(17) -0.0473(4) 0.1518(18) Uani 1 1 d U . .
H6A H 0.6637 0.0446 -0.1057 0.182 Uiso 1 1 calc R . .
H6B H 0.8238 0.0228 -0.0902 0.182 Uiso 1 1 calc R . .
C7 C 0.8280(4) 0.09128(12) -0.0810(3) 0.0736(10) Uani 1 1 d U . .
H7A H 0.7471 0.1145 -0.0959 0.088 Uiso 1 1 calc R . .
H7B H 0.9227 0.1010 0.0059 0.088 Uiso 1 1 calc R . .
C8 C 0.9198(4) 0.12911(12) -0.2484(3) 0.0820(11) Uani 1 1 d U . .
H8A H 1.0262 0.1338 -0.1722 0.098 Uiso 1 1 calc R . .
H8B H 0.8564 0.1553 -0.2418 0.098 Uiso 1 1 calc R . .
C9 C 0.9203(3) 0.12648(12) -0.4059(3) 0.0695(10) Uani 1 1 d U . .
H9A H 0.9767 0.0987 -0.4133 0.083 Uiso 1 1 calc R . .
H9B H 0.9771 0.1531 -0.4219 0.083 Uiso 1 1 calc R . .
C10 C 0.7611(3) 0.12550(10) -0.5336(3) 0.0531(7) Uani 1 1 d U . .
H10A H 0.6968 0.1036 -0.5047 0.064 Uiso 1 1 calc R . .
H10B H 0.7139 0.1560 -0.5406 0.064 Uiso 1 1 calc R . .

loop_
_atom_site_aniso_label
_atom_site_aniso_U_11
_atom_site_aniso_U_22
_atom_site_aniso_U_33
_atom_site_aniso_U_23
_atom_site_aniso_U_13
_atom_site_aniso_U_12
Al1 0.01230(19) 0.0250(3) 0.0199(2) 0.00102(19) 0.00120(16) 0.00304(18)
Al2 0.01203(19) 0.0251(3) 0.0239(2) -0.00353(19) 0.00251(17) 0.00076(18)
P1 0.01338(16) 0.0323(2) 0.02128(19) 0.00008(17) 0.00222(14) 0.00621(17)
P3 0.02217(18) 0.0228(2) 0.0307(2) 0.00289(17) 0.01047(15) 0.00407(17)
P2 0.01654(17) 0.0192(2) 0.02027(18) -0.00067(15) 0.00158(14) 0.00108(15)
O1 0.0282(5) 0.0483(9) 0.0427(6) -0.0107(6) 0.0190(5) -0.0018(6)
O2 0.0308(7) 0.0558(10) 0.0389(7) 0.0207(7) -0.0067(6) -0.0010(7)
O3 0.0129(5) 0.0526(9) 0.0325(7) -0.0025(6) -0.0026(5) 0.0064(6)
O4 0.0349(6) 0.0235(6) 0.0251(5) -0.0014(5) 0.0101(4) -0.0039(5)
O5 0.0209(6) 0.0347(8) 0.0595(8) 0.0124(6) 0.0100(6) 0.0103(5)
O6 0.0223(6) 0.0439(8) 0.0234(6) 0.0073(5) 0.0028(5) 0.0064(6)
O7 0.0229(5) 0.0265(7) 0.0393(6) -0.0016(5) 0.0098(5) 0.0065(5)
O8 0.0225(5) 0.0361(8) 0.0511(7) 0.0087(6) 0.0115(5) -0.0028(6)
O9 0.0347(7) 0.0407(8) 0.0516(8) -0.0152(7) 0.0121(6) 0.0091(6)
O10 0.0441(7) 0.0186(6) 0.0294(6) -0.0003(5) 0.0127(5) -0.0012(5)
O11 0.0390(6) 0.0379(8) 0.0385(6) -0.0047(6) 0.0163(5) 0.0051(6)
O12 0.0534(7) 0.0272(7) 0.0379(6) 0.0077(5) 0.0237(5) 0.0119(6)
O13 0.132(2) 0.0388(11) 0.0763(14) -0.0027(10) -0.0058(14) -0.0192(12)
O14 0.225(3) 0.0489(13) 0.0702(14) 0.0042(12) -0.0062(18) -0.0308(18)
O15 0.0654(9) 0.0618(11) 0.0558(9) -0.0200(8) 0.0255(7) -0.0218(9)
N1 0.0383(8) 0.0285(8) 0.0357(8) -0.0004(7) 0.0082(6) -0.0039(7)
N2 0.0432(9) 0.0398(10) 0.0588(10) 0.0095(8) 0.0188(8) -0.0023(8)
C1 0.119(3) 0.0356(14) 0.084(2) 0.0081(14) -0.010(2) -0.0258(16)
C2 0.425(8) 0.075(2) 0.083(2) 0.0349(18) 0.003(4) -0.108(3)
C3 0.254(5) 0.0614(18) 0.091(3) 0.0242(17) 0.010(3) -0.084(2)
C4 0.180(5) 0.047(2) 0.122(3) -0.006(2) -0.021(3) -0.020(3)
C5 0.177(4) 0.0491(19) 0.089(3) -0.0177(18) 0.016(3) -0.018(2)
C6 0.211(3) 0.166(3) 0.063(2) -0.015(2) 0.037(2) -0.125(3)
C7 0.0837(17) 0.075(2) 0.0688(15) -0.0177(15) 0.0373(12) -0.0124(16)
C8 0.0821(17) 0.088(2) 0.0716(17) -0.0279(16) 0.0256(14) -0.0452(16)
C9 0.0489(12) 0.094(2) 0.0642(15) 0.0054(15) 0.0202(11) -0.0212(14)
C10 0.0497(11) 0.0518(15) 0.0671(12) -0.0130(11) 0.0327(9) -0.0091(11)

loop_
_atom_type_symbol
_atom_type_description
_atom_type_scat_dispersion_real
_atom_type_scat_dispersion_imag
_atom_type_scat_source
C C 0.0033 0.0016 'International Tables Vol C Tables 4.2.6.8 and 6.1.1.4'
H H 0.0000 0.0000 'International Tables Vol C Tables 4.2.6.8 and 6.1.1.4'
Al Al 0.0645 0.0514 'International Tables Vol C Tables 4.2.6.8 and 6.1.1.4'
N N 0.0061 0.0033 'International Tables Vol C Tables 4.2.6.8 and 6.1.1.4'
O O 0.0106 0.0060 'International Tables Vol C Tables 4.2.6.8 and 6.1.1.4'
P P 0.1023 0.0942 'International Tables Vol C Tables 4.2.6.8 and 6.1.1.4'

loop_
_geom_angle_atom_site_label_1
_geom_angle_atom_site_label_2
_geom_angle_atom_site_label_3
_geom_angle
_geom_angle_site_symmetry_1
_geom_angle_site_symmetry_3
O3 Al1 O6 109.59(7) . .
O3 Al1 O7 109.20(7) . .
O6 Al1 O7 109.35(7) . .
O3 Al1 O4 110.85(7) . .
O6 Al1 O4 106.50(7) . .
O7 Al1 O4 111.31(7) . .
O2 Al2 O5 112.31(8) 4_465 .
O2 Al2 O1 110.44(8) 4_465 1_455
O5 Al2 O1 108.18(8) . 1_455
O2 Al2 O8 108.98(8) 4_465 .
O5 Al2 O8 109.63(7) . .
O1 Al2 O8 107.16(8) 1_455 .
O9 P1 O2 112.20(9) . .
O9 P1 O1 108.10(9) . .
O2 P1 O1 108.65(9) . .
O9 P1 O3 113.55(8) . .
O2 P1 O3 105.99(9) . .
O1 P1 O3 108.20(8) . .
O11 P3 O8 113.49(9) . .
O11 P3 O7 110.37(7) . .
O8 P3 O7 108.73(8) . .
O11 P3 O12 109.28(8) . .
O8 P3 O12 106.65(8) . .
O7 P3 O12 108.13(9) . .
O10 P2 O5 109.98(8) . .
O10 P2 O6 112.06(7) . 4_566
O5 P2 O6 107.57(8) . 4_566
O10 P2 O4 111.32(8) . .
O5 P2 O4 109.05(8) . .
O6 P2 O4 106.71(8) 4_566 .
P1 O1 Al2 151.15(10) . 1_655
P1 O2 Al2 148.96(11) . 4_666
P1 O3 Al1 152.73(11) . .
P2 O4 Al1 132.35(8) . .
P2 O5 Al2 150.64(12) . .
P2 O6 Al1 141.99(10) 4_565 .
P3 O7 Al1 142.48(8) . .
P3 O8 Al2 147.81(9) . .
P3 O12 H12O 125.9 . .
C3 O13 C4 121.3(4) . .
C6 O14 C5 117.7(3) . .
C7 O15 C8 111.4(2) . .
C1 N1 H1A 109.5 . .
C1 N1 H1B 109.5 . .
H1A N1 H1B 109.5 . .
C1 N1 H1C 109.5 . .
H1A N1 H1C 109.5 . .
H1B N1 H1C 109.5 . .
C10 N2 H2A 109.5 . .
C10 N2 H2B 109.5 . .
H2A N2 H2B 109.5 . .
C10 N2 H2C 109.5 . .
H2A N2 H2C 109.5 . .
H2B N2 H2C 109.5 . .
C2 C1 N1 123.6(3) . .
C2 C1 H1D 106.4 . .
N1 C1 H1D 106.4 . .
C2 C1 H1E 106.5 . .
N1 C1 H1E 106.4 . .
H1D C1 H1E 106.5 . .
C1 C2 C3 123.7(5) . .
C1 C2 H2D 106.4 . .
C3 C2 H2D 106.4 . .
C1 C2 H2E 106.4 . .
C3 C2 H2E 106.4 . .
H2D C2 H2E 106.5 . .
O13 C3 C2 112.4(4) . .
O13 C3 H3A 109.1 . .
C2 C3 H3A 109.1 . .
O13 C3 H3B 109.1 . .
C2 C3 H3B 109.1 . .
H3A C3 H3B 107.9 . .
O13 C4 C5 115.2(4) . .
O13 C4 H4A 108.5 . .
C5 C4 H4A 108.5 . .
O13 C4 H4B 108.5 . .
C5 C4 H4B 108.5 . .
H4A C4 H4B 107.5 . .
O14 C5 C4 110.2(3) . .
O14 C5 H5A 109.6 . .
C4 C5 H5A 109.6 . .
O14 C5 H5B 109.6 . .
C4 C5 H5B 109.6 . .
H5A C5 H5B 108.1 . .
O14 C6 C7 119.8(3) . .
O14 C6 H6A 107.4 . .
C7 C6 H6A 107.4 . .
O14 C6 H6B 107.4 . .
C7 C6 H6B 107.4 . .
H6A C6 H6B 106.9 . .
O15 C7 C6 107.9(3) . .
O15 C7 H7A 110.1 . .
C6 C7 H7A 110.1 . .
O15 C7 H7B 110.1 . .
C6 C7 H7B 110.1 . .
H7A C7 H7B 108.4 . .
O15 C8 C9 109.8(3) . .
O15 C8 H8A 109.7 . .
C9 C8 H8A 109.7 . .
O15 C8 H8B 109.7 . .
C9 C8 H8B 109.7 . .
H8A C8 H8B 108.2 . .
C8 C9 C10 114.1(3) . .
C8 C9 H9A 108.7 . .
C10 C9 H9A 108.7 . .
C8 C9 H9B 108.7 . .
C10 C9 H9B 108.7 . .
H9A C9 H9B 107.6 . .
N2 C10 C9 115.3(2) . .
N2 C10 H10A 108.4 . .
C9 C10 H10A 108.4 . .
N2 C10 H10B 108.4 . .
C9 C10 H10B 108.4 . .
H10A C10 H10B 107.5 . .

loop_
_geom_bond_atom_site_label_1
_geom_bond_atom_site_label_2
_geom_bond_distance
_geom_bond_site_symmetry_2
Al1 O3 1.7107(12) .
Al1 O6 1.7248(14) .
Al1 O7 1.7424(15) .
Al1 O4 1.7426(15) .
Al2 O2 1.7156(14) 4_465
Al2 O5 1.7212(14) .
Al2 O1 1.7256(17) 1_455
Al2 O8 1.7329(16) .
P1 O9 1.4878(16) .
P1 O2 1.5174(16) .
P1 O1 1.5195(16) .
P1 O3 1.5263(12) .
P3 O11 1.4829(15) .
P3 O8 1.5189(14) .
P3 O7 1.5320(13) .
P3 O12 1.5593(15) .
P2 O10 1.5038(14) .
P2 O5 1.5178(15) .
P2 O6 1.5314(12) 4_566
P2 O4 1.5375(15) .
O1 Al2 1.7256(17) 1_655
O2 Al2 1.7155(14) 4_666
O6 P2 1.5313(12) 4_565
O12 H12O 0.9091 .
O13 C3 1.336(6) .
O13 C4 1.369(4) .
O14 C6 1.233(5) .
O14 C5 1.409(5) .
O15 C7 1.352(4) .
O15 C8 1.432(4) .
N1 C1 1.471(4) .
N1 H1A 0.8900 .
N1 H1B 0.8900 .
N1 H1C 0.8900 .
N2 C10 1.471(3) .
N2 H2A 0.8900 .
N2 H2B 0.8900 .
N2 H2C 0.8900 .
C1 C2 1.252(6) .
C1 H1D 0.9700 .
C1 H1E 0.9700 .
C2 C3 1.477(5) .
C2 H2D 0.9700 .
C2 H2E 0.9700 .
C3 H3A 0.9700 .
C3 H3B 0.9700 .
C4 C5 1.439(8) .
C4 H4A 0.9700 .
C4 H4B 0.9700 .
C5 H5A 0.9700 .
C5 H5B 0.9700 .
C6 C7 1.451(6) .
C6 H6A 0.9700 .
C6 H6B 0.9700 .
C7 H7A 0.9700 .
C7 H7B 0.9700 .
C8 C9 1.456(4) .
C8 H8A 0.9700 .
C8 H8B 0.9700 .
C9 C10 1.485(3) .
C9 H9A 0.9700 .
C9 H9B 0.9700 .
C10 H10A 0.9700 .
C10 H10B 0.9700 .

loop_
_geom_torsion_atom_site_label_1
_geom_torsion_atom_site_label_2
_geom_torsion_atom_site_label_3
_geom_torsion_atom_site_label_4
_geom_torsion
_geom_torsion_site_symmetry_1
_geom_torsion_site_symmetry_2
_geom_torsion_site_symmetry_3
_geom_torsion_site_symmetry_4
O9 P1 O1 Al2 -154.66(19) . . . 1_655
O2 P1 O1 Al2 83.3(2) . . . 1_655
O3 P1 O1 Al2 -31.3(2) . . . 1_655
O9 P1 O2 Al2 -69.1(3) . . . 4_666
O1 P1 O2 Al2 50.4(3) . . . 4_666
O3 P1 O2 Al2 166.5(2) . . . 4_666
O9 P1 O3 Al1 -5.0(3) . . . .
O2 P1 O3 Al1 118.7(2) . . . .
O1 P1 O3 Al1 -125.0(2) . . . .
O6 Al1 O3 P1 115.9(2) . . . .
O7 Al1 O3 P1 -3.8(3) . . . .
O4 Al1 O3 P1 -126.8(2) . . . .
O10 P2 O4 Al1 -159.47(10) . . . .
O5 P2 O4 Al1 79.00(12) . . . .
O6 P2 O4 Al1 -36.92(13) 4_566 . . .
O3 Al1 O4 P2 80.93(13) . . . .
O6 Al1 O4 P2 -159.93(10) . . . .
O7 Al1 O4 P2 -40.82(12) . . . .
O10 P2 O5 Al2 -128.48(19) . . . .
O6 P2 O5 Al2 109.2(2) 4_566 . . .
O4 P2 O5 Al2 -6.1(2) . . . .
O2 Al2 O5 P2 88.9(2) 4_465 . . .
O1 Al2 O5 P2 -148.9(2) 1_455 . . .
O8 Al2 O5 P2 -32.4(2) . . . .
O3 Al1 O6 P2 -159.67(14) . . . 4_565
O7 Al1 O6 P2 -40.00(17) . . . 4_565
O4 Al1 O6 P2 80.38(16) . . . 4_565
O11 P3 O7 Al1 166.13(15) . . . .
O8 P3 O7 Al1 41.05(18) . . . .
O12 P3 O7 Al1 -74.38(17) . . . .
O3 Al1 O7 P3 174.38(15) . . . .
O6 Al1 O7 P3 54.48(18) . . . .
O4 Al1 O7 P3 -62.91(17) . . . .
O11 P3 O8 Al2 -70.4(2) . . . .
O7 P3 O8 Al2 52.9(2) . . . .
O12 P3 O8 Al2 169.26(19) . . . .
O2 Al2 O8 P3 -160.84(19) 4_465 . . .
O5 Al2 O8 P3 -37.5(2) . . . .
O1 Al2 O8 P3 79.6(2) 1_455 . . .
N1 C1 C2 C3 169.0(5) . . . .
C4 O13 C3 C2 63.0(6) . . . .
C1 C2 C3 O13 168.2(6) . . . .
C3 O13 C4 C5 -160.4(4) . . . .
C6 O14 C5 C4 -138.1(5) . . . .
O13 C4 C5 O14 -62.6(4) . . . .
C5 O14 C6 C7 -175.2(4) . . . .
C8 O15 C7 C6 -175.7(3) . . . .
O14 C6 C7 O15 150.8(4) . . . .
C7 O15 C8 C9 -168.8(2) . . . .
O15 C8 C9 C10 66.9(4) . . . .
C8 C9 C10 N2 -167.3(3) . . . .
